data_8100388
loop_
_publ_author_name
'Burns, M.'
'Moubaraki, B.'
'Murray, K. S.'
'Tiekink, E. R. T.'

_publ_section_title
;
 Crystal structure of N-(2-(aminoethyl)pyridyl)(salicylaldiminato)copper
 (II) perchlorate dimer, [Cu(C~14~H~13~N~2~O)]~2~(ClO~4~)~2~
;
_journal_issue 3
_journal_name_full 'Zeitschrift f\"ur Kristallographie - New Crystal Structures'
_journal_page_first 347
_journal_page_last 348
_journal_paper_doi 10.1524/ncrs.2003.218.3.347
_journal_volume 218
_journal_year 2003
_chemical_formula_moiety 'C14 H13 Cl Cu N2 O5 '
_chemical_formula_structural '(Cu(C14H13N2O))2 &#x00B7; 2ClO4 '
_chemical_formula_sum 'C14 H13 Cl Cu N2 O5'
_chemical_formula_weight 388.27
_space_group_IT_number 14
_space_group_name_Hall '-P 2yn'
_space_group_name_H-M_alt 'P 1 21/n 1'
_symmetry_cell_setting monoclinic
_symmetry_space_group_name_Hall '-P 2yn'
_symmetry_space_group_name_H-M 'P 1 21/n 1'
_cell_angle_alpha 90
_cell_angle_beta 104.75(2)
_cell_angle_gamma 90
_cell_formula_units_Z 4
_cell_length_a 9.559(2)
_cell_length_b 11.024(2)
_cell_length_c 14.397(4)
_cell_measurement_temperature 293
_cell_volume 1467.1(6)
_diffrn_ambient_temperature 293
_exptl_crystal_density_diffrn 1.758
_cod_data_source_file 8100388.cif
_cod_data_source_block 8100388
_cod_depositor_comments 'Adding DOI.'
_cod_original_cell_volume 1467.2(6)
_cod_original_sg_symbol_H-M 'P 21/n'
_cod_original_formula_sum 'C14 H13 Cl1 Cu1 N2 O5 '
_cod_database_code 8100388

loop_
_symmetry_equiv_pos_as_xyz
'  +x,  +y,  +z'
1/2-x,1/2+y,1/2-z
'  -x,  -y,  -z'
1/2+x,1/2-y,1/2+z

loop_
_atom_site_label
_atom_site_type_symbol
_atom_site_fract_x
_atom_site_fract_y
_atom_site_fract_z
_atom_site_U_iso_or_equiv
_atom_site_adp_type
_atom_site_occupancy
_atom_site_symmetry_multiplicity
_atom_site_Wyckoff_symbol
_atom_site_calc_flag
_atom_site_refinement_flags
_atom_site_disorder_assembly
_atom_site_disorder_group
Cu Cu -0.02157(4) 0.49651(3) 0.60114(2) 0.03247(11) Uani 1 4 e d . . .
Cl1 Cl -0.34248(8) 0.37857(6) 0.42885(5) 0.03936(17) Uani 1 4 e d . . .
O1 O 0.04356(19) 0.39523(15) 0.51037(12) 0.0311(4) Uani 1 4 e d . . .
O2 O -0.2972(2) 0.4420(2) 0.51877(15) 0.0566(6) Uani 1 4 e d . . .
O3 O -0.2776(3) 0.4363(2) 0.36025(15) 0.0550(6) Uani 1 4 e d . . .
O4 O -0.4957(2) 0.3838(3) 0.3945(2) 0.0763(8) Uani 1 4 e d . . .
O5 O -0.2947(3) 0.2559(2) 0.4412(2) 0.0729(8) Uani 1 4 e d . . .
N1 N -0.0345(2) 0.3603(2) 0.68553(15) 0.0338(5) Uani 1 4 e d . . .
N2 N -0.0264(2) 0.6210(2) 0.69980(15) 0.0341(5) Uani 1 4 e d . . .
C1 C 0.1069(3) 0.2859(2) 0.53014(18) 0.0327(6) Uani 1 4 e d . . .
C2 C 0.0760(3) 0.2113(2) 0.60128(19) 0.0380(6) Uani 1 4 e d . . .
C3 C 0.1318(4) 0.0923(3) 0.6120(2) 0.0529(8) Uani 1 4 e d . . .
H3 H 0.1066 0.0404 0.6560 0.045(2) Uiso 1 4 e calc R . .
C4 C 0.2221(4) 0.0517(3) 0.5590(3) 0.0616(10) Uani 1 4 e d . . .
H4 H 0.2557 -0.0278 0.5654 0.045(2) Uiso 1 4 e calc R . .
C5 C 0.2626(4) 0.1290(3) 0.4963(2) 0.0549(9) Uani 1 4 e d . . .
H5 H 0.3288 0.1027 0.4633 0.045(2) Uiso 1 4 e calc R . .
C6 C 0.2075(3) 0.2457(3) 0.4807(2) 0.0427(7) Uani 1 4 e d . . .
H6 H 0.2369 0.2970 0.4380 0.045(2) Uiso 1 4 e calc R . .
C7 C 0.0000(3) 0.2515(3) 0.6707(2) 0.0384(6) Uani 1 4 e d . . .
H7 H -0.0266 0.1917 0.7085 0.045(2) Uiso 1 4 e calc R . .
C8 C -0.0992(3) 0.3794(3) 0.7677(2) 0.0415(7) Uani 1 4 e d . . .
H8a H -0.0225 0.3870 0.8262 0.057(3) Uiso 1 4 e calc R . .
H8b H -0.1571 0.3093 0.7743 0.057(3) Uiso 1 4 e calc R . .
C9 C -0.1931(3) 0.4919(3) 0.7548(2) 0.0423(7) Uani 1 4 e d . . .
H9a H -0.2607 0.4899 0.6919 0.057(3) Uiso 1 4 e calc R . .
H9b H -0.2487 0.4919 0.8026 0.057(3) Uiso 1 4 e calc R . .
C10 C -0.1062(3) 0.6050(3) 0.76436(18) 0.0357(6) Uani 1 4 e d . . .
C11 C 0.0566(3) 0.7205(3) 0.7063(2) 0.0391(6) Uani 1 4 e d . . .
H11 H 0.1097 0.7317 0.6611 0.045(2) Uiso 1 4 e calc R . .
C12 C 0.0665(3) 0.8064(3) 0.7767(2) 0.0450(7) Uani 1 4 e d . . .
H12 H 0.1259 0.8738 0.7796 0.045(2) Uiso 1 4 e calc R . .
C13 C -0.0141(4) 0.7904(3) 0.8435(2) 0.0492(8) Uani 1 4 e d . . .
H13 H -0.0099 0.8471 0.8920 0.045(2) Uiso 1 4 e calc R . .
C14 C -0.1001(3) 0.6894(3) 0.8367(2) 0.0452(7) Uani 1 4 e d . . .
H14 H -0.1546 0.6774 0.8810 0.045(2) Uiso 1 4 e calc R . .

loop_
_atom_site_aniso_label
_atom_site_aniso_U_11
_atom_site_aniso_U_22
_atom_site_aniso_U_33
_atom_site_aniso_U_23
_atom_site_aniso_U_13
_atom_site_aniso_U_12
Cu 0.0374(2) 0.03001(16) 0.03090(16) 0.00063(14) 0.01034(13) 0.00315(16)
Cl1 0.0290(4) 0.0440(4) 0.0433(3) -0.0039(3) 0.0058(3) 0.0049(3)
O1 0.0308(10) 0.0288(9) 0.0338(9) 0.0022(7) 0.0086(8) 0.0052(7)
O2 0.0457(14) 0.0797(16) 0.0448(12) -0.0155(12) 0.0123(10) -0.0101(13)
O3 0.0640(16) 0.0574(14) 0.0454(12) 0.0088(10) 0.0175(11) 0.0120(12)
O4 0.0249(13) 0.102(2) 0.0945(19) -0.0317(16) 0.0010(12) 0.0075(13)
O5 0.0751(19) 0.0392(13) 0.114(2) 0.0108(13) 0.0408(17) 0.0103(12)
N1 0.0305(13) 0.0370(12) 0.0329(11) 0.0041(9) 0.0064(9) -0.0017(10)
N2 0.0306(13) 0.0381(12) 0.0328(11) -0.0032(9) 0.0067(9) 0.0033(10)
C1 0.0255(14) 0.0334(13) 0.0338(13) -0.0047(11) -0.0026(11) 0.0011(11)
C2 0.0365(17) 0.0335(14) 0.0387(14) 0.0000(11) -0.0001(12) 0.0042(12)
C3 0.066(2) 0.0340(15) 0.0520(18) 0.0058(13) 0.0019(16) 0.0071(15)
C4 0.074(3) 0.0403(17) 0.061(2) -0.0027(16) -0.0006(19) 0.0266(18)
C5 0.053(2) 0.062(2) 0.0434(16) -0.0098(15) 0.0017(15) 0.0269(17)
C6 0.0363(18) 0.0497(17) 0.0377(14) -0.0037(13) 0.0012(12) 0.0132(14)
C7 0.0363(17) 0.0359(14) 0.0382(14) 0.0099(12) 0.0005(12) -0.0019(12)
C8 0.0388(17) 0.0488(16) 0.0378(14) 0.0068(13) 0.0113(13) 0.0000(14)
C9 0.0304(15) 0.0604(18) 0.0379(14) 0.0023(14) 0.0122(12) -0.0006(15)
C10 0.0245(14) 0.0489(16) 0.0317(13) -0.0001(12) 0.0036(11) 0.0101(13)
C11 0.0326(16) 0.0413(15) 0.0410(15) -0.0031(12) 0.0052(12) 0.0026(13)
C12 0.0394(18) 0.0412(16) 0.0486(16) -0.0063(13) 0.0005(14) 0.0049(14)
C13 0.050(2) 0.0520(19) 0.0406(16) -0.0113(14) 0.0027(14) 0.0160(16)
C14 0.0391(18) 0.0602(19) 0.0378(15) -0.0027(14) 0.0124(13) 0.0145(16)

loop_
_geom_bond_atom_site_label_1
_geom_bond_atom_site_label_2
_geom_bond_distance
_geom_bond_site_symmetry_2
Cu O1 1.9381(17) .
Cu N1 1.955(2) .
Cu O1 1.9683(17) 3_566
Cu N2 1.984(2) .
Cu Cu 3.0445(10) 3_566
Cl1 O5 1.425(2) .
Cl1 O4 1.423(2) .
Cl1 O2 1.438(2) .
Cl1 O3 1.441(2) .
O1 C1 1.346(3) .
O1 Cu 1.9683(17) 3_566
N1 C7 1.276(3) .
N1 C8 1.482(3) .
N2 C11 1.342(4) .
N2 C10 1.356(3) .
C1 C6 1.406(4) .
C1 C2 1.402(4) .
C2 C3 1.411(4) .
C2 C7 1.446(4) .
C3 C4 1.364(5) .
C4 C5 1.366(5) .
C5 C6 1.386(4) .
C8 C9 1.514(4) .
C9 C10 1.485(4) .
C10 C14 1.386(4) .
C11 C12 1.373(4) .
C12 C13 1.388(4) .
C13 C14 1.373(5) .
